data_7125429
loop_
_publ_author_name
'Fan, Wen-Xin'
'Li, Ji-Lin'
'Lv, Wen-Xin'
'Yang, Ling'
'Li, Qingjiang'
'Wang, Honggen'

_publ_section_title
;
 Synthesis of fluorinated amphoteric organoborons via iodofluorination of
 alkynyl and alkenyl MIDA boronates.
;
_journal_issue 1
_journal_name_full 'Chemical communications (Cambridge, England)'
_journal_page_first 82
_journal_page_last 85
_journal_paper_doi 10.1039/c9cc08386c
_journal_volume 56
_journal_year 2020
_chemical_formula_moiety 'C13 H14 B F I N O4'
_chemical_formula_sum 'C13 H14 B F I N O4'
_chemical_formula_weight 404.96
_space_group_crystal_system orthorhombic
_space_group_IT_number 61
_space_group_name_Hall '-P 2ac 2ab'
_space_group_name_H-M_alt 'P b c a'
_atom_sites_solution_hydrogens geom
_atom_sites_solution_primary dual
_audit_creation_date 2019-09-27
_audit_creation_method
;
Olex2 1.2
(compiled 2018.05.29 svn.r3508 for OlexSys, GUI svn.r5506)
;
_audit_update_record
;
2019-09-30 deposited with the CCDC.	2019-11-25 downloaded from the CCDC.
;
_cell_angle_alpha 90
_cell_angle_beta 90
_cell_angle_gamma 90
_cell_formula_units_Z 8
_cell_length_a 12.6367(3)
_cell_length_b 14.4997(3)
_cell_length_c 15.6349(4)
_cell_measurement_reflns_used 5037
_cell_measurement_temperature 100.00(10)
_cell_measurement_theta_max 74.7760
_cell_measurement_theta_min 5.4280
_cell_volume 2864.76(12)
_computing_cell_refinement 'CrysAlisPro 1.171.40.54a (Rigaku OD, 2019)'
_computing_data_collection 'CrysAlisPro 1.171.40.54a (Rigaku OD, 2019)'
_computing_data_reduction 'CrysAlisPro 1.171.40.54a (Rigaku OD, 2019)'
_computing_molecular_graphics 'Olex2 (Dolomanov et al., 2009)'
_computing_publication_material 'Olex2 (Dolomanov et al., 2009)'
_computing_structure_refinement 'ShelXL (Sheldrick, 2015)'
_computing_structure_solution 'ShelXT (Sheldrick, 2015)'
_diffrn_ambient_environment N~2~
_diffrn_ambient_temperature 100.00(10)
_diffrn_detector 'CCD plate'
_diffrn_detector_area_resol_mean 10.0000
_diffrn_detector_type HyPix
_diffrn_measured_fraction_theta_full 0.996
_diffrn_measured_fraction_theta_max 0.958
_diffrn_measurement_details
;
List of Runs (angles in degrees, time in seconds):

  # Type    Start    End  Width  t~exp~   \w     \q     \k     \f   Frames
#--------------------------------------------------------------------------
  1  \w     30.00  93.00   0.50    0.05    --   46.37  75.00   0.00  126
  2  \w   -142.00-101.00   0.50    0.20    -- -100.00 -49.00  18.00   82
  3  \w   -118.00 -86.00   0.50    0.20    -- -100.00  75.00   0.00   64
  4  \w     74.00 100.00   0.50    0.20    --  105.44-110.00 150.00   52
  5  \w   -118.00 -72.00   0.50    0.05    --  -46.37-125.00  30.00   92
  6  \w     16.00  91.00   0.50    0.05    --   46.37-125.00 -90.00  150
  7  \w     40.00  69.00   0.50    0.05    --   46.37-125.00-150.00   58
  8  \w    -83.00 -33.00   0.50    0.20    -- -100.00  75.00   0.00  100
  9  \w     42.00 108.00   0.50    0.20    --  105.44 -94.00-180.00  132
 10  \w     52.00 105.00   0.50    0.20    --  105.44 -94.00  30.00  106
 11  \w     57.00 123.00   0.50    0.20    --  105.44 -61.00   0.00  132
;
_diffrn_measurement_device 'four-circle diffractometer'
_diffrn_measurement_device_type 'XtaLAB Synergy R, DW system, HyPix'
_diffrn_measurement_method '\w scans'
_diffrn_orient_matrix_type 'CrysAlisPro convention (1999,Acta A55,543-557)'
_diffrn_orient_matrix_UB_11 0.0021491000
_diffrn_orient_matrix_UB_12 -0.0988709000
_diffrn_orient_matrix_UB_13 0.0361006000
_diffrn_orient_matrix_UB_21 -0.0733895000
_diffrn_orient_matrix_UB_22 -0.0322084000
_diffrn_orient_matrix_UB_23 -0.0727763000
_diffrn_orient_matrix_UB_31 0.0972645000
_diffrn_orient_matrix_UB_32 -0.0219916000
_diffrn_orient_matrix_UB_33 -0.0557667000
_diffrn_radiation_monochromator mirror
_diffrn_radiation_probe x-ray
_diffrn_radiation_type CuK\a
_diffrn_radiation_wavelength 1.54184
_diffrn_reflns_av_R_equivalents 0.0739
_diffrn_reflns_av_unetI/netI 0.0577
_diffrn_reflns_Laue_measured_fraction_full 0.996
_diffrn_reflns_Laue_measured_fraction_max 0.958
_diffrn_reflns_limit_h_max 15
_diffrn_reflns_limit_h_min -10
_diffrn_reflns_limit_k_max 17
_diffrn_reflns_limit_k_min -17
_diffrn_reflns_limit_l_max 7
_diffrn_reflns_limit_l_min -19
_diffrn_reflns_number 9854
_diffrn_reflns_point_group_measured_fraction_full 0.996
_diffrn_reflns_point_group_measured_fraction_max 0.958
_diffrn_reflns_theta_full 67.684
_diffrn_reflns_theta_max 76.160
_diffrn_reflns_theta_min 5.438
_diffrn_source 'Rotating-anode X-ray tube'
_diffrn_source_type 'Rigaku (Cu) X-ray Source'
_exptl_absorpt_coefficient_mu 17.818
_exptl_absorpt_correction_T_max 1.00000
_exptl_absorpt_correction_T_min 0.08056
_exptl_absorpt_correction_type multi-scan
_exptl_absorpt_process_details
;
CrysAlisPro 1.171.40.54a (Rigaku Oxford Diffraction, 2019)
Empirical absorption correction using spherical harmonics,
 implemented in SCALE3 ABSPACK scaling algorithm.
;
_exptl_crystal_colour colourless
_exptl_crystal_colour_primary colourless
_exptl_crystal_density_diffrn 1.878
_exptl_crystal_description block
_exptl_crystal_F_000 1584
_exptl_crystal_size_max 0.2
_exptl_crystal_size_mid 0.2
_exptl_crystal_size_min 0.1
_refine_diff_density_max 1.836
_refine_diff_density_min -3.037
_refine_diff_density_rms 0.278
_refine_ls_extinction_method none
_refine_ls_goodness_of_fit_ref 1.117
_refine_ls_hydrogen_treatment constr
_refine_ls_matrix_type full
_refine_ls_number_parameters 191
_refine_ls_number_reflns 2867
_refine_ls_number_restraints 0
_refine_ls_restrained_S_all 1.117
_refine_ls_R_factor_all 0.0688
_refine_ls_R_factor_gt 0.0631
_refine_ls_shift/su_max 0.000
_refine_ls_shift/su_mean 0.000
_refine_ls_structure_factor_coef Fsqd
_refine_ls_weighting_details 'w=1/[\s^2^(Fo^2^)+(0.1372P)^2^+2.4582P] where P=(Fo^2^+2Fc^2^)/3'
_refine_ls_weighting_scheme calc
_refine_ls_wR_factor_gt 0.1825
_refine_ls_wR_factor_ref 0.1931
_reflns_Friedel_coverage 0.000
_reflns_number_gt 2519
_reflns_number_total 2867
_reflns_threshold_expression 'I > 2\s(I)'
_cod_data_source_file c9cc08386c2.cif
_cod_data_source_block fanwx_190923
_cod_depositor_comments 'Adding full bibliography for 7125428--7125430.cif.'
_cod_database_code 7125429
_shelx_shelxl_version_number 2018/3
_shelx_space_group_comment
;
The symmetry employed for this shelxl refinement is uniquely defined
by the following loop, which should always be used as a source of
symmetry information in preference to the above space-group names.
They are only intended as comments.
;
_shelx_estimated_absorpt_t_max 0.269
_shelx_estimated_absorpt_t_min 0.125
_diffrn_oxdiff_digest_frames
;
016c582635d53b032b8c86cb87e0979b6600120e318
;
_reflns_odcompleteness_completeness 99.72
_reflns_odcompleteness_iscentric 1
_reflns_odcompleteness_theta 66.97
_olex2_refinement_description
;
1. Fixed Uiso
 At 1.2 times of:
  All C(H) groups, All C(H,H) groups
 At 1.5 times of:
  All C(H,H,H) groups
2.a Ternary CH refined with riding coordinates:
 C00A(H00A), C00B(H00B)
2.b Secondary CH2 refined with riding coordinates:
 C00J(H00K,H00L), C00K(H00M,H00N)
2.c Aromatic/amide H refined with riding coordinates:
 C00C(H00C), C00E(H00E), C00G(H00H), C00H(H00I), C00I(H00J)
2.d Idealised Me refined as rotating group:
 C00F(H00D,H00F,H00G)
;
_olex2_submission_special_instructions 'No special instructions were received'
_oxdiff_exptl_absorpt_empirical_details
;
Empirical correction (ABSPACK) includes:
- Absorption correction using spherical harmonics
- Frame scaling
;
_oxdiff_exptl_absorpt_empirical_full_max 7.917
_oxdiff_exptl_absorpt_empirical_full_min 0.372

loop_
_space_group_symop_operation_xyz
'x, y, z'
'-x+1/2, -y, z+1/2'
'-x, y+1/2, -z+1/2'
'x+1/2, -y+1/2, -z'
'-x, -y, -z'
'x-1/2, y, -z-1/2'
'x, -y-1/2, z-1/2'
'-x-1/2, y-1/2, z'

loop_
_atom_site_label
_atom_site_type_symbol
_atom_site_fract_x
_atom_site_fract_y
_atom_site_fract_z
_atom_site_U_iso_or_equiv
_atom_site_adp_type
_atom_site_occupancy
_atom_site_site_symmetry_order
_atom_site_calc_flag
_atom_site_refinement_flags_posn
I001 I 0.02486(3) 0.64642(3) 0.55265(2) 0.0223(2) Uani 1 1 d .
F002 F 0.1670(3) 0.6235(3) 0.7289(2) 0.0317(8) Uani 1 1 d .
O003 O 0.2466(3) 0.5202(3) 0.5750(2) 0.0229(8) Uani 1 1 d .
O004 O 0.3747(3) 0.6428(3) 0.5888(3) 0.0223(9) Uani 1 1 d .
O005 O 0.2003(3) 0.3890(3) 0.5106(3) 0.0267(8) Uani 1 1 d .
O006 O 0.5450(4) 0.6207(5) 0.5504(3) 0.0350(11) Uani 1 1 d .
N007 N 0.2886(4) 0.6122(4) 0.4518(3) 0.0204(10) Uani 1 1 d .
C008 C 0.2257(4) 0.4694(4) 0.5075(4) 0.0231(11) Uani 1 1 d .
C009 C 0.1131(4) 0.7815(4) 0.7181(3) 0.0216(11) Uani 1 1 d .
C00A C 0.1824(4) 0.6905(4) 0.5899(3) 0.0207(10) Uani 1 1 d .
H00A H 0.196099 0.749676 0.561704 0.025 Uiso 1 1 calc R
C00B C 0.1863(4) 0.7072(4) 0.6861(3) 0.0222(11) Uani 1 1 d .
H00B H 0.258591 0.726209 0.700165 0.027 Uiso 1 1 calc R
C00C C 0.1355(5) 0.8725(4) 0.6980(4) 0.0248(12) Uani 1 1 d .
H00C H 0.193483 0.885657 0.663500 0.030 Uiso 1 1 calc R
C00D C 0.4520(5) 0.6233(5) 0.5328(4) 0.0254(12) Uani 1 1 d .
C00E C -0.0131(5) 0.9260(6) 0.7809(4) 0.0325(15) Uani 1 1 d .
H00E H -0.054739 0.973766 0.801793 0.039 Uiso 1 1 calc R
C00F C 0.2539(5) 0.6948(4) 0.4008(3) 0.0260(12) Uani 1 1 d .
H00D H 0.274846 0.687129 0.342201 0.039 Uiso 1 1 calc GR
H00F H 0.286323 0.749338 0.423682 0.039 Uiso 1 1 calc GR
H00G H 0.178305 0.700625 0.403914 0.039 Uiso 1 1 calc GR
C00G C 0.0735(5) 0.9446(4) 0.7283(4) 0.0272(12) Uani 1 1 d .
H00H H 0.089630 1.005123 0.713527 0.033 Uiso 1 1 calc R
C00H C -0.0365(5) 0.8333(6) 0.8019(4) 0.0283(13) Uani 1 1 d .
H00I H -0.093696 0.820079 0.837285 0.034 Uiso 1 1 calc R
C00I C 0.0255(4) 0.7619(5) 0.7700(4) 0.0272(14) Uani 1 1 d .
H00J H 0.008798 0.701049 0.783062 0.033 Uiso 1 1 calc R
C00J C 0.2338(5) 0.5259(5) 0.4262(4) 0.0269(12) Uani 1 1 d .
H00K H 0.274288 0.493150 0.383152 0.032 Uiso 1 1 calc R
H00L H 0.164079 0.539298 0.403518 0.032 Uiso 1 1 calc R
C00K C 0.4072(5) 0.6020(5) 0.4460(3) 0.0249(12) Uani 1 1 d .
H00M H 0.425549 0.539603 0.429210 0.030 Uiso 1 1 calc R
H00N H 0.435483 0.644307 0.403747 0.030 Uiso 1 1 calc R
B00L B 0.2694(5) 0.6190(5) 0.5565(4) 0.0192(12) Uani 1 1 d .

loop_
_atom_site_aniso_label
_atom_site_aniso_U_11
_atom_site_aniso_U_22
_atom_site_aniso_U_33
_atom_site_aniso_U_23
_atom_site_aniso_U_13
_atom_site_aniso_U_12
I001 0.0123(3) 0.0250(3) 0.0295(3) -0.00096(11) -0.00373(10) -0.00024(11)
F002 0.0322(19) 0.0326(19) 0.0304(17) 0.0058(15) -0.0023(14) 0.0032(16)
O003 0.0169(18) 0.024(2) 0.0276(17) 0.0035(16) -0.0034(15) 0.0019(15)
O004 0.0090(19) 0.029(2) 0.029(2) -0.0049(14) 0.0003(15) 0.0021(13)
O005 0.0166(18) 0.021(2) 0.042(2) 0.0017(17) -0.0044(15) -0.0006(16)
O006 0.016(2) 0.040(3) 0.048(3) 0.002(2) -0.0053(17) 0.003(3)
N007 0.015(3) 0.024(3) 0.022(2) -0.0016(16) -0.0028(15) -0.0002(19)
C008 0.010(2) 0.024(3) 0.036(3) -0.001(2) -0.0031(19) 0.0016(18)
C009 0.017(2) 0.026(3) 0.022(2) 0.000(2) -0.0011(19) -0.003(2)
C00A 0.015(2) 0.020(3) 0.026(3) 0.0015(19) -0.0021(18) -0.0012(19)
C00B 0.013(2) 0.025(3) 0.028(3) 0.003(2) -0.0040(18) 0.001(2)
C00C 0.020(3) 0.031(3) 0.024(3) 0.002(2) 0.001(2) 0.004(2)
C00D 0.006(3) 0.036(3) 0.034(3) -0.002(3) -0.004(2) 0.001(2)
C00E 0.021(3) 0.049(4) 0.027(3) -0.008(3) -0.002(2) 0.002(3)
C00F 0.024(3) 0.029(3) 0.025(2) 0.004(2) 0.001(2) 0.008(2)
C00G 0.022(3) 0.029(3) 0.030(3) 0.001(2) -0.005(2) -0.002(2)
C00H 0.016(3) 0.040(4) 0.029(3) -0.002(3) 0.002(2) -0.002(2)
C00I 0.024(3) 0.035(4) 0.022(3) -0.009(2) 0.0041(18) -0.004(2)
C00J 0.022(3) 0.025(3) 0.033(3) -0.005(2) -0.003(2) 0.001(2)
C00K 0.016(3) 0.029(3) 0.030(3) -0.004(2) -0.0011(19) 0.000(2)
B00L 0.011(3) 0.023(3) 0.023(3) 0.000(2) -0.0011(18) -0.004(2)

loop_
_atom_type_symbol
_atom_type_description
_atom_type_scat_dispersion_real
_atom_type_scat_dispersion_imag
_atom_type_scat_source
C C 0.0181 0.0091 'International Tables Vol C Tables 4.2.6.8 and 6.1.1.4'
H H 0.0000 0.0000 'International Tables Vol C Tables 4.2.6.8 and 6.1.1.4'
N N 0.0311 0.0180 'International Tables Vol C Tables 4.2.6.8 and 6.1.1.4'
O O 0.0492 0.0322 'International Tables Vol C Tables 4.2.6.8 and 6.1.1.4'
I I -0.3257 6.8362 'International Tables Vol C Tables 4.2.6.8 and 6.1.1.4'
B B 0.0090 0.0039 'International Tables Vol C Tables 4.2.6.8 and 6.1.1.4'
F F 0.0727 0.0534 'International Tables Vol C Tables 4.2.6.8 and 6.1.1.4'

loop_
_geom_angle_atom_site_label_1
_geom_angle_atom_site_label_2
_geom_angle_atom_site_label_3
_geom_angle
C008 O003 B00L 115.0(4)
C00D O004 B00L 112.7(4)
C00F N007 C00K 109.6(5)
C00F N007 B00L 115.7(5)
C00J N007 C00F 113.1(4)
C00J N007 C00K 111.4(5)
C00J N007 B00L 104.4(5)
C00K N007 B00L 102.2(4)
O003 C008 C00J 110.9(5)
O005 C008 O003 124.2(5)
O005 C008 C00J 124.9(5)
C00C C009 C00B 118.7(5)
C00C C009 C00I 119.0(6)
C00I C009 C00B 122.2(5)
I001 C00A H00A 107.4
C00B C00A I001 109.9(3)
C00B C00A H00A 107.4
C00B C00A B00L 113.8(4)
B00L C00A I001 110.6(4)
B00L C00A H00A 107.4
F002 C00B C009 110.6(4)
F002 C00B C00A 109.1(5)
F002 C00B H00B 107.2
C009 C00B C00A 115.0(4)
C009 C00B H00B 107.2
C00A C00B H00B 107.2
C009 C00C H00C 119.2
C009 C00C C00G 121.6(5)
C00G C00C H00C 119.2
O004 C00D C00K 111.0(5)
O006 C00D O004 124.4(6)
O006 C00D C00K 124.5(6)
C00G C00E H00E 120.5
C00G C00E C00H 119.1(6)
C00H C00E H00E 120.5
N007 C00F H00D 109.5
N007 C00F H00F 109.5
N007 C00F H00G 109.5
H00D C00F H00F 109.5
H00D C00F H00G 109.5
H00F C00F H00G 109.5
C00C C00G C00E 119.8(6)
C00C C00G H00H 120.1
C00E C00G H00H 120.1
C00E C00H H00I 119.8
C00I C00H C00E 120.3(6)
C00I C00H H00I 119.8
C009 C00I H00J 119.9
C00H C00I C009 120.1(6)
C00H C00I H00J 119.9
N007 C00J C008 105.1(5)
N007 C00J H00K 110.7
N007 C00J H00L 110.7
C008 C00J H00K 110.7
C008 C00J H00L 110.7
H00K C00J H00L 108.8
N007 C00K H00M 110.2
N007 C00K H00N 110.2
C00D C00K N007 107.4(4)
C00D C00K H00M 110.2
C00D C00K H00N 110.2
H00M C00K H00N 108.5
O003 B00L N007 99.4(5)
O003 B00L C00A 115.2(5)
O004 B00L O003 109.6(5)
O004 B00L N007 102.8(5)
O004 B00L C00A 111.1(5)
C00A B00L N007 117.5(5)

loop_
_geom_bond_atom_site_label_1
_geom_bond_atom_site_label_2
_geom_bond_distance
I001 C00A 2.170(5)
F002 C00B 1.407(7)
O003 C008 1.314(7)
O003 B00L 1.489(9)
O004 C00D 1.342(7)
O004 B00L 1.463(8)
O005 C008 1.210(7)
O006 C00D 1.208(8)
N007 C00F 1.505(7)
N007 C00J 1.485(8)
N007 C00K 1.508(8)
N007 B00L 1.657(7)
C008 C00J 1.516(9)
C009 C00B 1.506(8)
C009 C00C 1.386(8)
C009 C00I 1.401(8)
C00A H00A 0.9800
C00A C00B 1.524(7)
C00A B00L 1.599(9)
C00B H00B 0.9800
C00C H00C 0.9300
C00C C00G 1.390(8)
C00D C00K 1.502(8)
C00E H00E 0.9300
C00E C00G 1.394(9)
C00E C00H 1.414(11)
C00F H00D 0.9600
C00F H00F 0.9600
C00F H00G 0.9600
C00G H00H 0.9300
C00H H00I 0.9300
C00H C00I 1.392(9)
C00I H00J 0.9300
C00J H00K 0.9700
C00J H00L 0.9700
C00K H00M 0.9700
C00K H00N 0.9700

loop_
_geom_torsion_atom_site_label_1
_geom_torsion_atom_site_label_2
_geom_torsion_atom_site_label_3
_geom_torsion_atom_site_label_4
_geom_torsion
I001 C00A C00B F002 63.5(5)
I001 C00A C00B C009 -61.5(5)
I001 C00A B00L O003 -48.7(5)
I001 C00A B00L O004 -174.1(4)
I001 C00A B00L N007 68.0(6)
O003 C008 C00J N007 13.8(6)
O004 C00D C00K N007 1.2(8)
O005 C008 C00J N007 -168.2(5)
O006 C00D C00K N007 179.3(7)
C008 O003 B00L O004 -121.8(5)
C008 O003 B00L N007 -14.5(6)
C008 O003 B00L C00A 112.0(5)
C009 C00C C00G C00E 0.7(9)
C00B C009 C00C C00G -177.5(5)
C00B C009 C00I C00H 176.4(5)
C00B C00A B00L O003 75.6(6)
C00B C00A B00L O004 -49.8(7)
C00B C00A B00L N007 -167.7(5)
C00C C009 C00B F002 165.5(5)
C00C C009 C00B C00A -70.3(6)
C00C C009 C00I C00H -1.2(8)
C00D O004 B00L O003 85.8(6)
C00D O004 B00L N007 -19.2(7)
C00D O004 B00L C00A -145.8(5)
C00E C00H C00I C009 1.3(9)
C00F N007 C00J C008 -148.0(4)
C00F N007 C00K C00D 111.2(5)
C00F N007 B00L O003 146.5(5)
C00F N007 B00L O004 -100.8(6)
C00F N007 B00L C00A 21.5(7)
C00G C00E C00H C00I -0.5(9)
C00H C00E C00G C00C -0.5(9)
C00I C009 C00B F002 -12.1(7)
C00I C009 C00B C00A 112.1(6)
C00I C009 C00C C00G 0.2(8)
C00J N007 C00K C00D -123.0(5)
C00J N007 B00L O003 21.6(5)
C00J N007 B00L O004 134.3(5)
C00J N007 B00L C00A -103.4(6)
C00K N007 C00J C008 88.1(5)
C00K N007 B00L O003 -94.5(5)
C00K N007 B00L O004 18.2(6)
C00K N007 B00L C00A 140.5(6)
B00L O003 C008 O005 -176.3(5)
B00L O003 C008 C00J 1.7(6)
B00L O004 C00D O006 -165.7(7)
B00L O004 C00D C00K 12.4(8)
B00L N007 C00J C008 -21.4(6)
B00L N007 C00K C00D -12.0(7)
B00L C00A C00B F002 -61.2(6)
B00L C00A C00B C009 173.8(5)
